data_2221190
loop_
_publ_author_name
'Rahmani, Hossein'
'Pirelahi, Hooshang'
'Ng, Seik Weng'

_publ_section_title
;
 4-(4-Bromophenyl)-2-methyl-2,6-diphenyl-2<i>H</i>-thiopyran
;
_journal_coeditor_code SJ2581
_journal_issue 3
_journal_name_full 'Acta Crystallographica Section E'
_journal_page_first o606
_journal_paper_doi 10.1107/S1600536809005959
_journal_volume 65
_journal_year 2009
_chemical_formula_iupac 'C24 H19 Br S'
_chemical_formula_moiety 'C24 H19 Br S'
_chemical_formula_sum 'C24 H19 Br S'
_chemical_formula_weight 419.36
_chemical_name_systematic
;
4-(4-Bromophenyl)-2-methyl-2,6-diphenyl-2<i>H</i>-thiopyran
;
_space_group_IT_number 29
_symmetry_cell_setting orthorhombic
_symmetry_space_group_name_Hall 'P 2c -2ac'
_symmetry_space_group_name_H-M 'P c a 21'
_atom_sites_solution_hydrogens geom
_atom_sites_solution_primary direct
_atom_sites_solution_secondary difmap
_audit_creation_method SHELXL-97
_cell_angle_alpha 90.00
_cell_angle_beta 90.00
_cell_angle_gamma 90.00
_cell_formula_units_Z 4
_cell_length_a 23.3348(8)
_cell_length_b 5.9991(2)
_cell_length_c 13.6866(5)
_cell_measurement_reflns_used 2506
_cell_measurement_temperature 115(2)
_cell_measurement_theta_max 22.9
_cell_measurement_theta_min 2.3
_cell_volume 1915.96(12)
_computing_cell_refinement 'SAINT (Bruker, 2008)'
_computing_data_collection 'APEX2 (Bruker, 2008)'
_computing_data_reduction 'SAINT (Bruker, 2008)'
_computing_molecular_graphics 'X-SEED (Barbour, 2001)'
_computing_publication_material 'publCIF (Westrip, 2009)'
_computing_structure_refinement 'SHELXL97 (Sheldrick, 2008)'
_computing_structure_solution 'SHELXS97 (Sheldrick, 2008)'
_diffrn_ambient_temperature 115(2)
_diffrn_measured_fraction_theta_full 1.000
_diffrn_measured_fraction_theta_max 1.000
_diffrn_measurement_device_type 'Bruker SMART APEX'
_diffrn_measurement_method \w
_diffrn_radiation_monochromator graphite
_diffrn_radiation_source 'fine-focus sealed tube'
_diffrn_radiation_type MoK\a
_diffrn_radiation_wavelength 0.71073
_diffrn_reflns_av_R_equivalents 0.0925
_diffrn_reflns_av_sigmaI/netI 0.0960
_diffrn_reflns_limit_h_max 29
_diffrn_reflns_limit_h_min -30
_diffrn_reflns_limit_k_max 7
_diffrn_reflns_limit_k_min -7
_diffrn_reflns_limit_l_max 17
_diffrn_reflns_limit_l_min -17
_diffrn_reflns_number 16215
_diffrn_reflns_theta_full 27.50
_diffrn_reflns_theta_max 27.50
_diffrn_reflns_theta_min 1.75
_diffrn_standards_number 0
_exptl_absorpt_coefficient_mu 2.259
_exptl_absorpt_correction_T_max 0.8954
_exptl_absorpt_correction_T_min 0.4652
_exptl_absorpt_correction_type multi-scan
_exptl_absorpt_process_details '(SADABS; Sheldrick, 1996)'
_exptl_crystal_colour 'Pale yellow'
_exptl_crystal_density_diffrn 1.454
_exptl_crystal_density_method 'not measured'
_exptl_crystal_description Prism
_exptl_crystal_F_000 856
_exptl_crystal_size_max 0.40
_exptl_crystal_size_mid 0.15
_exptl_crystal_size_min 0.05
_refine_diff_density_max 1.531
_refine_diff_density_min -0.912
_refine_ls_abs_structure_details 'Flack (1983), 2108 Friedel pairs'
_refine_ls_abs_structure_Flack 0.01(2)
_refine_ls_extinction_method none
_refine_ls_goodness_of_fit_ref 1.088
_refine_ls_hydrogen_treatment constr
_refine_ls_matrix_type full
_refine_ls_number_parameters 236
_refine_ls_number_reflns 4407
_refine_ls_number_restraints 145
_refine_ls_restrained_S_all 1.076
_refine_ls_R_factor_all 0.1217
_refine_ls_R_factor_gt 0.0746
_refine_ls_shift/su_max 0.001
_refine_ls_shift/su_mean 0.001
_refine_ls_structure_factor_coef Fsqd
_refine_ls_weighting_details 'calc w=1/[\s^2^(Fo^2^)+(0.0672P)^2^+10.0175P] where P=(Fo^2^+2Fc^2^)/3'
_refine_ls_weighting_scheme calc
_refine_ls_wR_factor_gt 0.1673
_refine_ls_wR_factor_ref 0.1896
_reflns_number_gt 3017
_reflns_number_total 4407
_reflns_threshold_expression I>2\s(I)
_cod_data_source_file sj2581.cif
_cod_data_source_block I
_cod_depositor_comments
;
The following automatic conversions were performed:
'_symmetry_cell_setting' value 'Orthorhombic' changed to 'orthorhombic'
according to '/home/saulius/struct/CIF-dictionaries/cif_core.dic'
dictionary named 'cif_core.dic' version 2.4.1 from
2010-06-29.

'_exptl_absorpt_correction_type' value 'Multi-scan' changed
to 'multi-scan' according to
'/home/saulius/struct/CIF-dictionaries/cif_core.dic' dictionary named
'cif_core.dic' version 2.4.1 from 2010-06-29.

Automatic conversion script
Id: cif_fix_enum 1527 2010-12-29 10:47:43Z saulius 

The following automatic conversions were performed:

'_symmetry_cell_setting' value 'Orthorhombic' changed to
'orthorhombic' according to
/home/saulius/struct/CIF-dictionaries/cif_core.dic dictionary named
'cif_core.dic' version 2.4.1 from
2010-06-29.

'_exptl_absorpt_correction_type' value 'Multi-scan'
changed to 'multi-scan' according to
/home/saulius/struct/CIF-dictionaries/cif_core.dic dictionary named
'cif_core.dic' version 2.4.1 from 2010-06-29.

Automatic conversion script
Id: cif_fix_values 1715 2011-07-08 13:25:40Z adriana 
;
_cod_original_cell_volume 1916.00(10)
_cod_database_code 2221190
_cod_database_fobs_code 2221190

loop_
_symmetry_equiv_pos_as_xyz
'x, y, z'
'-x, -y, z+1/2'
'x+1/2, -y, z'
'-x+1/2, y, z+1/2'

loop_
_atom_site_type_symbol
_atom_site_label
_atom_site_fract_x
_atom_site_fract_y
_atom_site_fract_z
_atom_site_U_iso_or_equiv
_atom_site_adp_type
_atom_site_calc_flag
_atom_site_refinement_flags
_atom_site_occupancy
_atom_site_disorder_assembly
_atom_site_disorder_group
Br Br1 0.55183(4) 0.84726(15) 0.50001(7) 0.0381(3) Uani d . 1 . .
S S1 0.76405(9) -0.1684(4) 0.84041(14) 0.0245(4) Uani d . 1 . .
C C1 0.7867(4) -0.2735(13) 0.6484(6) 0.0260(18) Uani d U 1 . .
H H1A 0.8005 -0.2273 0.5838 0.039 Uiso calc R 1 . .
H H1B 0.7469 -0.3246 0.6431 0.039 Uiso calc R 1 . .
H H1C 0.8107 -0.3952 0.6730 0.039 Uiso calc R 1 . .
C C2 0.7898(3) -0.0738(13) 0.7196(5) 0.0198(16) Uani d U 1 . .
C C3 0.7503(3) 0.1075(12) 0.6851(5) 0.0206(17) Uani d U 1 . .
H H3 0.7669 0.2372 0.6571 0.025 Uiso calc R 1 . .
C C4 0.6924(3) 0.0971(13) 0.6915(5) 0.0191(16) Uani d U 1 . .
C C5 0.6643(3) -0.0773(13) 0.7470(5) 0.0183(16) Uani d U 1 . .
H H5 0.6252 -0.1083 0.7332 0.022 Uiso calc R 1 . .
C C6 0.6907(4) -0.1988(12) 0.8174(5) 0.0204(17) Uani d U 1 . .
C C7 0.8509(3) 0.0024(14) 0.7371(5) 0.0202(17) Uani d U 1 . .
C C8 0.8986(4) -0.1115(16) 0.7095(6) 0.032(2) Uani d U 1 . .
H H8 0.8937 -0.2494 0.6764 0.039 Uiso calc R 1 . .
C C9 0.9534(4) -0.0388(16) 0.7267(6) 0.033(2) Uani d U 1 . .
H H9 0.9852 -0.1234 0.7039 0.040 Uiso calc R 1 . .
C C10 0.9623(4) 0.1547(18) 0.7762(7) 0.034(2) Uani d U 1 . .
H H10 1.0000 0.2016 0.7922 0.041 Uiso calc R 1 . .
C C11 0.9148(4) 0.2837(15) 0.8034(6) 0.0263(19) Uani d U 1 . .
H H11 0.9206 0.4238 0.8342 0.032 Uiso calc R 1 . .
C C12 0.8604(4) 0.2107(13) 0.7863(5) 0.0225(17) Uani d U 1 . .
H H12 0.8287 0.2979 0.8069 0.027 Uiso calc R 1 . .
C C13 0.6567(3) 0.2668(12) 0.6448(5) 0.0168(15) Uani d U 1 . .
C C14 0.6740(4) 0.3678(14) 0.5562(5) 0.0236(17) Uani d U 1 . .
H H14 0.7081 0.3187 0.5253 0.028 Uiso calc R 1 . .
C C15 0.6422(3) 0.5366(13) 0.5137(6) 0.0274(18) Uani d U 1 . .
H H15 0.6552 0.6058 0.4553 0.033 Uiso calc R 1 . .
C C16 0.5923(4) 0.6028(14) 0.5560(6) 0.0276(19) Uani d U 1 . .
C C17 0.5729(4) 0.5021(14) 0.6414(5) 0.0223(17) Uani d U 1 . .
H H17 0.5376 0.5474 0.6698 0.027 Uiso calc R 1 . .
C C18 0.6048(4) 0.3370(14) 0.6844(6) 0.0230(17) Uani d U 1 . .
H H18 0.5912 0.2691 0.7427 0.028 Uiso calc R 1 . .
C C19 0.6600(4) -0.3593(13) 0.8826(5) 0.0222(17) Uani d U 1 . .
C C20 0.6058(4) -0.2976(14) 0.9198(6) 0.0258(19) Uani d U 1 . .
H H20 0.5896 -0.1564 0.9046 0.031 Uiso calc R 1 . .
C C21 0.5766(4) -0.4471(14) 0.9787(5) 0.0284(19) Uani d U 1 . .
H H21 0.5393 -0.4106 1.0017 0.034 Uiso calc R 1 . .
C C22 0.6007(4) -0.6463(15) 1.0043(8) 0.0363(19) Uani d U 1 . .
H H22 0.5808 -0.7436 1.0473 0.044 Uiso calc R 1 . .
C C23 0.6542(4) -0.7082(13) 0.9679(6) 0.0259(19) Uani d U 1 . .
H H23 0.6702 -0.8489 0.9843 0.031 Uiso calc R 1 . .
C C24 0.6841(4) -0.5623(13) 0.9073(5) 0.0214(17) Uani d U 1 . .
H H24 0.7209 -0.6021 0.8831 0.026 Uiso calc R 1 . .

loop_
_atom_site_aniso_label
_atom_site_aniso_U_11
_atom_site_aniso_U_22
_atom_site_aniso_U_33
_atom_site_aniso_U_12
_atom_site_aniso_U_13
_atom_site_aniso_U_23
Br1 0.0382(5) 0.0361(4) 0.0401(5) 0.0017(4) -0.0071(5) 0.0148(5)
S1 0.0254(10) 0.0295(11) 0.0186(9) -0.0016(9) -0.0016(8) 0.0090(9)
C1 0.041(5) 0.014(4) 0.023(4) -0.005(3) -0.002(4) 0.000(3)
C2 0.029(4) 0.015(3) 0.016(3) 0.004(3) 0.001(3) 0.001(3)
C3 0.027(4) 0.021(4) 0.014(3) 0.001(3) -0.003(3) 0.005(3)
C4 0.031(4) 0.018(4) 0.008(3) -0.002(3) -0.003(3) 0.006(3)
C5 0.023(4) 0.016(4) 0.016(3) -0.002(3) 0.001(3) 0.000(3)
C6 0.031(4) 0.015(4) 0.015(3) 0.000(3) -0.001(3) 0.002(3)
C7 0.031(4) 0.020(4) 0.010(3) 0.004(3) 0.000(3) 0.007(3)
C8 0.028(4) 0.041(5) 0.028(4) 0.004(4) 0.003(3) 0.010(4)
C9 0.028(4) 0.042(5) 0.028(4) 0.005(4) 0.005(4) 0.005(4)
C10 0.020(4) 0.047(5) 0.036(4) -0.007(4) -0.004(3) 0.010(4)
C11 0.032(5) 0.023(4) 0.024(4) -0.001(4) -0.002(4) 0.010(3)
C12 0.033(4) 0.020(4) 0.015(3) 0.002(3) 0.005(3) 0.004(3)
C13 0.022(4) 0.014(3) 0.015(3) -0.002(3) -0.004(3) 0.004(3)
C14 0.025(4) 0.030(4) 0.016(3) -0.004(3) -0.002(3) 0.004(3)
C15 0.036(4) 0.029(4) 0.017(4) -0.006(3) -0.001(3) 0.010(3)
C16 0.035(5) 0.024(4) 0.024(4) -0.004(3) 0.002(4) 0.012(3)
C17 0.029(4) 0.025(4) 0.013(3) 0.001(3) -0.001(3) 0.007(3)
C18 0.025(4) 0.026(4) 0.017(3) -0.007(3) -0.001(3) 0.010(3)
C19 0.032(4) 0.019(4) 0.016(3) -0.004(3) -0.004(3) 0.002(3)
C20 0.032(4) 0.025(4) 0.020(3) -0.002(3) -0.001(3) 0.007(3)
C21 0.032(4) 0.032(4) 0.022(4) -0.002(3) -0.001(3) 0.006(3)
C22 0.043(4) 0.041(4) 0.025(3) -0.018(4) -0.006(5) 0.009(4)
C23 0.046(5) 0.010(4) 0.022(4) -0.003(3) -0.006(3) 0.006(3)
C24 0.031(4) 0.020(4) 0.013(3) 0.000(3) -0.002(3) 0.002(3)

loop_
_atom_type_symbol
_atom_type_description
_atom_type_scat_dispersion_real
_atom_type_scat_dispersion_imag
_atom_type_scat_source
C C 0.0033 0.0016 'International Tables Vol C Tables 4.2.6.8 and 6.1.1.4'
H H 0.0000 0.0000 'International Tables Vol C Tables 4.2.6.8 and 6.1.1.4'
S S 0.1246 0.1234 'International Tables Vol C Tables 4.2.6.8 and 6.1.1.4'
Br Br -0.2901 2.4595 'International Tables Vol C Tables 4.2.6.8 and 6.1.1.4'

loop_
_geom_angle_atom_site_label_1
_geom_angle_atom_site_label_2
_geom_angle_atom_site_label_3
_geom_angle_site_symmetry_1
_geom_angle_site_symmetry_3
_geom_angle
_geom_angle_publ_flag
C6 S1 C2 . . 100.9(4) ?
C2 C1 H1A . . 109.5 ?
C2 C1 H1B . . 109.5 ?
H1A C1 H1B . . 109.5 ?
C2 C1 H1C . . 109.5 ?
H1A C1 H1C . . 109.5 ?
H1B C1 H1C . . 109.5 ?
C3 C2 C7 . . 114.1(7) ?
C3 C2 C1 . . 109.5(6) ?
C7 C2 C1 . . 112.2(7) ?
C3 C2 S1 . . 107.7(5) ?
C7 C2 S1 . . 104.9(5) ?
C1 C2 S1 . . 108.1(5) ?
C4 C3 C2 . . 123.9(7) ?
C4 C3 H3 . . 118.0 ?
C2 C3 H3 . . 118.0 ?
C3 C4 C5 . . 121.2(7) ?
C3 C4 C13 . . 120.5(7) ?
C5 C4 C13 . . 118.3(7) ?
C6 C5 C4 . . 123.7(7) ?
C6 C5 H5 . . 118.1 ?
C4 C5 H5 . . 118.1 ?
C5 C6 C19 . . 123.6(8) ?
C5 C6 S1 . . 121.0(6) ?
C19 C6 S1 . . 115.3(6) ?
C8 C7 C12 . . 116.1(8) ?
C8 C7 C2 . . 125.1(8) ?
C12 C7 C2 . . 118.8(7) ?
C7 C8 C9 . . 123.8(9) ?
C7 C8 H8 . . 118.1 ?
C9 C8 H8 . . 118.1 ?
C10 C9 C8 . . 119.9(9) ?
C10 C9 H9 . . 120.1 ?
C8 C9 H9 . . 120.1 ?
C9 C10 C11 . . 118.9(8) ?
C9 C10 H10 . . 120.5 ?
C11 C10 H10 . . 120.5 ?
C12 C11 C10 . . 120.8(9) ?
C12 C11 H11 . . 119.6 ?
C10 C11 H11 . . 119.6 ?
C11 C12 C7 . . 120.3(8) ?
C11 C12 H12 . . 119.8 ?
C7 C12 H12 . . 119.8 ?
C18 C13 C14 . . 116.9(7) ?
C18 C13 C4 . . 122.4(6) ?
C14 C13 C4 . . 120.7(7) ?
C15 C14 C13 . . 121.5(8) ?
C15 C14 H14 . . 119.3 ?
C13 C14 H14 . . 119.3 ?
C16 C15 C14 . . 119.5(7) ?
C16 C15 H15 . . 120.2 ?
C14 C15 H15 . . 120.2 ?
C15 C16 C17 . . 120.7(8) ?
C15 C16 Br1 . . 118.6(6) ?
C17 C16 Br1 . . 120.7(7) ?
C18 C17 C16 . . 119.8(8) ?
C18 C17 H17 . . 120.1 ?
C16 C17 H17 . . 120.1 ?
C17 C18 C13 . . 121.6(7) ?
C17 C18 H18 . . 119.2 ?
C13 C18 H18 . . 119.2 ?
C24 C19 C20 . . 120.4(7) ?
C24 C19 C6 . . 121.2(8) ?
C20 C19 C6 . . 118.4(7) ?
C21 C20 C19 . . 118.7(8) ?
C21 C20 H20 . . 120.6 ?
C19 C20 H20 . . 120.6 ?
C22 C21 C20 . . 120.9(8) ?
C22 C21 H21 . . 119.6 ?
C20 C21 H21 . . 119.6 ?
C21 C22 C23 . . 120.6(9) ?
C21 C22 H22 . . 119.7 ?
C23 C22 H22 . . 119.7 ?
C24 C23 C22 . . 119.6(8) ?
C24 C23 H23 . . 120.2 ?
C22 C23 H23 . . 120.2 ?
C19 C24 C23 . . 119.7(8) ?
C19 C24 H24 . . 120.2 ?
C23 C24 H24 . . 120.2 ?

loop_
_geom_bond_atom_site_label_1
_geom_bond_atom_site_label_2
_geom_bond_site_symmetry_2
_geom_bond_distance
_geom_bond_publ_flag
Br1 C16 . 1.905(8) ?
S1 C6 . 1.750(8) ?
S1 C2 . 1.849(8) ?
C1 C2 . 1.547(11) ?
C1 H1A . 0.9800 ?
C1 H1B . 0.9800 ?
C1 H1C . 0.9800 ?
C2 C3 . 1.501(10) ?
C2 C7 . 1.516(11) ?
C3 C4 . 1.356(11) ?
C3 H3 . 0.9500 ?
C4 C5 . 1.448(10) ?
C4 C13 . 1.463(10) ?
C5 C6 . 1.357(11) ?
C5 H5 . 0.9500 ?
C6 C19 . 1.495(11) ?
C7 C8 . 1.361(12) ?
C7 C12 . 1.436(11) ?
C8 C9 . 1.372(12) ?
C8 H8 . 0.9500 ?
C9 C10 . 1.360(14) ?
C9 H9 . 0.9500 ?
C10 C11 . 1.402(13) ?
C10 H10 . 0.9500 ?
C11 C12 . 1.363(12) ?
C11 H11 . 0.9500 ?
C12 H12 . 0.9500 ?
C13 C18 . 1.391(11) ?
C13 C14 . 1.414(10) ?
C14 C15 . 1.383(11) ?
C14 H14 . 0.9500 ?
C15 C16 . 1.360(12) ?
C15 H15 . 0.9500 ?
C16 C17 . 1.392(11) ?
C17 C18 . 1.373(11) ?
C17 H17 . 0.9500 ?
C18 H18 . 0.9500 ?
C19 C24 . 1.383(11) ?
C19 C20 . 1.414(12) ?
C20 C21 . 1.385(11) ?
C20 H20 . 0.9500 ?
C21 C22 . 1.366(13) ?
C21 H21 . 0.9500 ?
C22 C23 . 1.395(13) ?
C22 H22 . 0.9500 ?
C23 C24 . 1.393(11) ?
C23 H23 . 0.9500 ?
C24 H24 . 0.9500 ?

loop_
_geom_torsion_atom_site_label_1
_geom_torsion_atom_site_label_2
_geom_torsion_atom_site_label_3
_geom_torsion_atom_site_label_4
_geom_torsion_site_symmetry_1
_geom_torsion_site_symmetry_2
_geom_torsion_site_symmetry_3
_geom_torsion_site_symmetry_4
_geom_torsion
_geom_torsion_publ_flag
C6 S1 C2 C3 . . . . 46.9(6) ?
C6 S1 C2 C7 . . . . 168.8(5) ?
C6 S1 C2 C1 . . . . -71.3(6) ?
C7 C2 C3 C4 . . . . -160.3(7) ?
C1 C2 C3 C4 . . . . 73.0(9) ?
S1 C2 C3 C4 . . . . -44.3(9) ?
C2 C3 C4 C5 . . . . 10.0(11) ?
C2 C3 C4 C13 . . . . -171.9(7) ?
C3 C4 C5 C6 . . . . 19.9(12) ?
C13 C4 C5 C6 . . . . -158.2(7) ?
C4 C5 C6 C19 . . . . 172.4(7) ?
C4 C5 C6 S1 . . . . -5.3(11) ?
C2 S1 C6 C5 . . . . -26.8(7) ?
C2 S1 C6 C19 . . . . 155.3(6) ?
C3 C2 C7 C8 . . . . -136.8(8) ?
C1 C2 C7 C8 . . . . -11.5(11) ?
S1 C2 C7 C8 . . . . 105.6(8) ?
C3 C2 C7 C12 . . . . 43.0(9) ?
C1 C2 C7 C12 . . . . 168.3(6) ?
S1 C2 C7 C12 . . . . -74.6(7) ?
C12 C7 C8 C9 . . . . 0.4(12) ?
C2 C7 C8 C9 . . . . -179.8(8) ?
C7 C8 C9 C10 . . . . 1.9(13) ?
C8 C9 C10 C11 . . . . -4.1(13) ?
C9 C10 C11 C12 . . . . 4.2(13) ?
C10 C11 C12 C7 . . . . -1.9(12) ?
C8 C7 C12 C11 . . . . -0.4(11) ?
C2 C7 C12 C11 . . . . 179.8(7) ?
C3 C4 C13 C18 . . . . -146.5(8) ?
C5 C4 C13 C18 . . . . 31.7(11) ?
C3 C4 C13 C14 . . . . 33.4(11) ?
C5 C4 C13 C14 . . . . -148.5(7) ?
C18 C13 C14 C15 . . . . 3.2(12) ?
C4 C13 C14 C15 . . . . -176.6(7) ?
C13 C14 C15 C16 . . . . -2.1(13) ?
C14 C15 C16 C17 . . . . -0.2(13) ?
C14 C15 C16 Br1 . . . . 176.4(6) ?
C15 C16 C17 C18 . . . . 1.2(13) ?
Br1 C16 C17 C18 . . . . -175.3(7) ?
C16 C17 C18 C13 . . . . 0.0(13) ?
C14 C13 C18 C17 . . . . -2.2(12) ?
C4 C13 C18 C17 . . . . 177.7(8) ?
C5 C6 C19 C24 . . . . 139.8(8) ?
S1 C6 C19 C24 . . . . -42.3(9) ?
C5 C6 C19 C20 . . . . -40.9(11) ?
S1 C6 C19 C20 . . . . 136.9(7) ?
C24 C19 C20 C21 . . . . -1.9(12) ?
C6 C19 C20 C21 . . . . 178.8(7) ?
C19 C20 C21 C22 . . . . 2.9(13) ?
C20 C21 C22 C23 . . . . -3.0(14) ?
C21 C22 C23 C24 . . . . 2.0(13) ?
C20 C19 C24 C23 . . . . 1.0(11) ?
C6 C19 C24 C23 . . . . -179.7(7) ?
C22 C23 C24 C19 . . . . -1.0(12) ?
